data_2233898
loop_
_publ_author_name
'Attia, Mohamed I.'
'Ghabbour, Hazem A.'
'El-Azzouny, Aida A.'
'Quah, Ching Kheng'
'Fun, Hoong-Kun'

_publ_section_title
;
 <i>N</i>-Phenyl-2-(propan-2-ylidene)hydrazinecarboxamide
;
_journal_coeditor_code IS5068
_journal_issue 3
_journal_name_full 'Acta Crystallographica Section E'
_journal_page_first o671
_journal_paper_doi 10.1107/S1600536812004904
_journal_volume 68
_journal_year 2012
_chemical_formula_iupac 'C10 H13 N3 O'
_chemical_formula_moiety 'C10 H13 N3 O'
_chemical_formula_sum 'C10 H13 N3 O'
_chemical_formula_weight 191.23
_chemical_name_systematic
;
<i>N</i>-Phenyl-2-(propan-2-ylidene)hydrazinecarboxamide
;
_space_group_IT_number 14
_symmetry_cell_setting monoclinic
_symmetry_space_group_name_Hall '-P 2ybc'
_symmetry_space_group_name_H-M 'P 1 21/c 1'
_atom_sites_solution_hydrogens geom
_atom_sites_solution_primary direct
_atom_sites_solution_secondary difmap
_audit_creation_method SHELXL-97
_cell_angle_alpha 90.00
_cell_angle_beta 112.283(4)
_cell_angle_gamma 90.00
_cell_formula_units_Z 4
_cell_length_a 6.2225(3)
_cell_length_b 15.3429(7)
_cell_length_c 11.8897(5)
_cell_measurement_reflns_used 751
_cell_measurement_temperature 296(2)
_cell_measurement_theta_max 67.24
_cell_measurement_theta_min 4.95
_cell_volume 1050.36(9)
_computing_cell_refinement 'SAINT (Bruker, 2009)'
_computing_data_collection 'APEX2 (Bruker, 2009)'
_computing_data_reduction 'SAINT (Bruker, 2009)'
_computing_molecular_graphics 'SHELXTL (Sheldrick, 2008)'
_computing_publication_material 'SHELXTL (Sheldrick, 2008) and PLATON (Spek, 2009)'
_computing_structure_refinement 'SHELXTL (Sheldrick, 2008)'
_computing_structure_solution 'SHELXTL (Sheldrick, 2008)'
_diffrn_ambient_temperature 296(2)
_diffrn_measured_fraction_theta_full 0.978
_diffrn_measured_fraction_theta_max 0.978
_diffrn_measurement_device_type
;
Bruker SMART APEXII CCD area-detector
;
_diffrn_measurement_method '\f and \w scans'
_diffrn_radiation_monochromator graphite
_diffrn_radiation_source 'fine-focus sealed tube'
_diffrn_radiation_type CuK\a
_diffrn_radiation_wavelength 1.54178
_diffrn_reflns_av_R_equivalents 0.1346
_diffrn_reflns_av_sigmaI/netI 0.0754
_diffrn_reflns_limit_h_max 6
_diffrn_reflns_limit_h_min -5
_diffrn_reflns_limit_k_max 17
_diffrn_reflns_limit_k_min -17
_diffrn_reflns_limit_l_max 13
_diffrn_reflns_limit_l_min -13
_diffrn_reflns_number 7990
_diffrn_reflns_theta_full 62.98
_diffrn_reflns_theta_max 62.98
_diffrn_reflns_theta_min 4.95
_diffrn_standards_number 0
_exptl_absorpt_coefficient_mu 0.659
_exptl_absorpt_correction_T_max 0.9492
_exptl_absorpt_correction_T_min 0.4381
_exptl_absorpt_correction_type multi-scan
_exptl_absorpt_process_details '(SADABS; Bruker, 2009)'
_exptl_crystal_colour colourless
_exptl_crystal_density_diffrn 1.209
_exptl_crystal_density_method 'not measured'
_exptl_crystal_description needel
_exptl_crystal_F_000 408
_exptl_crystal_size_max 0.50
_exptl_crystal_size_mid 0.11
_exptl_crystal_size_min 0.08
_refine_diff_density_max 0.181
_refine_diff_density_min -0.128
_refine_ls_extinction_coef 0.0093(12)
_refine_ls_extinction_expression Fc^*^=kFc[1+0.001xFc^2^\l^3^/sin(2\q)]^-1/4^
_refine_ls_extinction_method 'SHELXTL (Sheldrick, 2008)'
_refine_ls_goodness_of_fit_ref 0.954
_refine_ls_hydrogen_treatment constr
_refine_ls_matrix_type full
_refine_ls_number_parameters 130
_refine_ls_number_reflns 1657
_refine_ls_number_restraints 0
_refine_ls_restrained_S_all 0.954
_refine_ls_R_factor_all 0.0899
_refine_ls_R_factor_gt 0.0483
_refine_ls_shift/su_max 0.002
_refine_ls_shift/su_mean 0.001
_refine_ls_structure_factor_coef Fsqd
_refine_ls_weighting_details 'calc w=1/[\s^2^(Fo^2^)+(0.0676P)^2^+0.0000P] where P=(Fo^2^+2Fc^2^)/3'
_refine_ls_weighting_scheme calc
_refine_ls_wR_factor_gt 0.1282
_refine_ls_wR_factor_ref 0.1419
_reflns_number_gt 938
_reflns_number_total 1657
_reflns_threshold_expression I>2\s(I)
_cod_data_source_file is5068.cif
_cod_data_source_block I
_cod_original_cell_volume 1050.35(8)
_cod_original_sg_symbol_H-M 'P 21/c'
_cod_database_code 2233898
_cod_database_fobs_code 2233898

loop_
_symmetry_equiv_pos_as_xyz
'x, y, z'
'-x, y+1/2, -z+1/2'
'-x, -y, -z'
'x, -y-1/2, z-1/2'

loop_
_atom_site_type_symbol
_atom_site_label
_atom_site_fract_x
_atom_site_fract_y
_atom_site_fract_z
_atom_site_U_iso_or_equiv
_atom_site_adp_type
_atom_site_calc_flag
_atom_site_refinement_flags
_atom_site_occupancy
_atom_site_symmetry_multiplicity
O O1 0.8269(3) 0.06411(10) 0.88218(14) 0.0795(5) Uani d . 1 1
N N1 0.5175(3) 0.12926(11) 0.90676(16) 0.0686(6) Uani d . 1 1
H H1 0.4585 0.1299 0.9605 0.082 Uiso d R 1 1
N N2 0.7965(3) 0.05943(12) 1.06500(16) 0.0691(6) Uani d . 1 1
H H2 0.9184 0.0260 1.0912 0.083 Uiso d R 1 1
N N3 0.6658(3) 0.08137(11) 1.13237(17) 0.0671(5) Uani d . 1 1
C C1 0.4742(4) 0.16254(14) 0.6968(2) 0.0740(7) Uani d . 1 1
H H1A 0.6202 0.1402 0.7087 0.089 Uiso calc R 1 1
C C2 0.3356(5) 0.19777(16) 0.5857(2) 0.0844(7) Uani d . 1 1
H H2A 0.3905 0.1989 0.5230 0.101 Uiso calc R 1 1
C C3 0.1202(4) 0.23094(16) 0.5654(2) 0.0855(8) Uani d . 1 1
H H3A 0.0301 0.2543 0.4900 0.103 Uiso calc R 1 1
C C4 0.0386(4) 0.22947(15) 0.6575(2) 0.0800(7) Uani d . 1 1
H H4A -0.1074 0.2521 0.6450 0.096 Uiso calc R 1 1
C C5 0.1727(4) 0.19460(13) 0.7679(2) 0.0715(7) Uani d . 1 1
H H5A 0.1154 0.1933 0.8296 0.086 Uiso calc R 1 1
C C6 0.3922(4) 0.16118(12) 0.78967(19) 0.0602(6) Uani d . 1 1
C C7 0.7190(4) 0.08280(14) 0.9466(2) 0.0640(6) Uani d . 1 1
C C8 0.7504(4) 0.06860(13) 1.2464(2) 0.0669(6) Uani d . 1 1
C C9 0.9849(4) 0.03171(16) 1.3183(2) 0.0873(8) Uani d . 1 1
H H9A 1.0181 -0.0148 1.2733 0.131 Uiso calc R 1 1
H H9B 0.9871 0.0097 1.3943 0.131 Uiso calc R 1 1
H H9C 1.1001 0.0765 1.3333 0.131 Uiso calc R 1 1
C C10 0.6029(4) 0.09321(16) 1.3149(2) 0.0883(8) Uani d . 1 1
H H10A 0.4583 0.1166 1.2596 0.132 Uiso calc R 1 1
H H10B 0.6818 0.1364 1.3748 0.132 Uiso calc R 1 1
H H10C 0.5735 0.0426 1.3543 0.132 Uiso calc R 1 1

loop_
_atom_site_aniso_label
_atom_site_aniso_U_11
_atom_site_aniso_U_22
_atom_site_aniso_U_33
_atom_site_aniso_U_12
_atom_site_aniso_U_13
_atom_site_aniso_U_23
O1 0.0855(11) 0.0935(11) 0.0727(11) 0.0206(8) 0.0449(9) 0.0105(9)
N1 0.0766(12) 0.0733(11) 0.0652(11) 0.0133(10) 0.0374(9) 0.0071(10)
N2 0.0719(12) 0.0784(12) 0.0636(12) 0.0100(9) 0.0331(9) 0.0026(10)
N3 0.0725(13) 0.0741(11) 0.0650(12) 0.0015(9) 0.0375(9) -0.0009(10)
C1 0.0778(16) 0.0797(14) 0.0764(16) 0.0085(11) 0.0427(12) 0.0103(13)
C2 0.0960(19) 0.0941(16) 0.0774(18) 0.0090(15) 0.0490(13) 0.0165(14)
C3 0.0818(18) 0.0957(17) 0.0816(18) 0.0115(14) 0.0338(13) 0.0227(15)
C4 0.0774(17) 0.0878(16) 0.0817(18) 0.0106(12) 0.0379(13) 0.0125(15)
C5 0.0796(16) 0.0728(13) 0.0733(16) 0.0049(12) 0.0415(12) 0.0028(12)
C6 0.0688(15) 0.0544(11) 0.0658(14) 0.0002(10) 0.0351(10) -0.0015(11)
C7 0.0725(16) 0.0627(12) 0.0636(16) 0.0014(11) 0.0333(11) -0.0006(12)
C8 0.0744(16) 0.0662(11) 0.0662(16) -0.0066(11) 0.0335(12) -0.0052(12)
C9 0.0894(17) 0.0979(16) 0.0719(15) 0.0069(13) 0.0275(13) -0.0016(14)
C10 0.0961(19) 0.1029(17) 0.0802(17) 0.0004(15) 0.0496(14) -0.0007(15)

loop_
_atom_type_symbol
_atom_type_description
_atom_type_scat_dispersion_real
_atom_type_scat_dispersion_imag
_atom_type_scat_source
C C 0.0181 0.0091 'International Tables Vol C Tables 4.2.6.8 and 6.1.1.4'
H H 0.0000 0.0000 'International Tables Vol C Tables 4.2.6.8 and 6.1.1.4'
N N 0.0311 0.0180 'International Tables Vol C Tables 4.2.6.8 and 6.1.1.4'
O O 0.0492 0.0322 'International Tables Vol C Tables 4.2.6.8 and 6.1.1.4'

loop_
_geom_angle_atom_site_label_1
_geom_angle_atom_site_label_2
_geom_angle_atom_site_label_3
_geom_angle
C7 N1 C6 128.38(18)
C7 N1 H1 110.4
C6 N1 H1 120.5
C7 N2 N3 118.88(18)
C7 N2 H2 116.6
N3 N2 H2 124.1
C8 N3 N2 118.99(18)
C6 C1 C2 118.9(2)
C6 C1 H1A 120.6
C2 C1 H1A 120.6
C3 C2 C1 121.9(2)
C3 C2 H2A 119.1
C1 C2 H2A 119.1
C2 C3 C4 119.3(2)
C2 C3 H3A 120.4
C4 C3 H3A 120.4
C5 C4 C3 119.7(2)
C5 C4 H4A 120.1
C3 C4 H4A 120.1
C4 C5 C6 121.5(2)
C4 C5 H5A 119.3
C6 C5 H5A 119.3
C1 C6 C5 118.7(2)
C1 C6 N1 124.4(2)
C5 C6 N1 116.88(18)
O1 C7 N2 121.6(2)
O1 C7 N1 123.6(2)
N2 C7 N1 114.8(2)
N3 C8 C10 117.0(2)
N3 C8 C9 126.0(2)
C10 C8 C9 117.0(2)
C8 C9 H9A 109.5
C8 C9 H9B 109.5
H9A C9 H9B 109.5
C8 C9 H9C 109.5
H9A C9 H9C 109.5
H9B C9 H9C 109.5
C8 C10 H10A 109.5
C8 C10 H10B 109.5
H10A C10 H10B 109.5
C8 C10 H10C 109.5
H10A C10 H10C 109.5
H10B C10 H10C 109.5

loop_
_geom_bond_atom_site_label_1
_geom_bond_atom_site_label_2
_geom_bond_distance
O1 C7 1.229(3)
N1 C7 1.362(3)
N1 C6 1.401(2)
N1 H1 0.8488
N2 C7 1.352(3)
N2 N3 1.382(2)
N2 H2 0.8694
N3 C8 1.270(2)
C1 C6 1.381(3)
C1 C2 1.385(3)
C1 H1A 0.9300
C2 C3 1.367(3)
C2 H2A 0.9300
C3 C4 1.371(3)
C3 H3A 0.9300
C4 C5 1.369(3)
C4 H4A 0.9300
C5 C6 1.388(3)
C5 H5A 0.9300
C8 C10 1.487(3)
C8 C9 1.495(3)
C9 H9A 0.9600
C9 H9B 0.9600
C9 H9C 0.9600
C10 H10A 0.9600
C10 H10B 0.9600
C10 H10C 0.9600

loop_
_geom_hbond_atom_site_label_D
_geom_hbond_atom_site_label_H
_geom_hbond_atom_site_label_A
_geom_hbond_site_symmetry_A
_geom_hbond_distance_DH
_geom_hbond_distance_HA
_geom_hbond_distance_DA
_geom_hbond_angle_DHA
_geom_hbond_publ_flag
N2 H2 O1 3_757 0.87 2.04 2.892(3) 168 yes
C1 H1A O1 . 0.93 2.29 2.879(3) 120 yes
C9 H9A O1 3_757 0.96 2.50 3.366(3) 149 yes

loop_
_geom_torsion_atom_site_label_1
_geom_torsion_atom_site_label_2
_geom_torsion_atom_site_label_3
_geom_torsion_atom_site_label_4
_geom_torsion
C7 N2 N3 C8 -171.93(18)
C6 C1 C2 C3 -0.1(4)
C1 C2 C3 C4 0.0(4)
C2 C3 C4 C5 -0.3(4)
C3 C4 C5 C6 0.7(3)
C2 C1 C6 C5 0.5(3)
C2 C1 C6 N1 -178.47(19)
C4 C5 C6 C1 -0.8(3)
C4 C5 C6 N1 178.26(18)
C7 N1 C6 C1 -11.0(3)
C7 N1 C6 C5 169.99(19)
N3 N2 C7 O1 -179.16(18)
N3 N2 C7 N1 2.0(3)
C6 N1 C7 O1 2.5(3)
C6 N1 C7 N2 -178.70(18)
N2 N3 C8 C10 -179.96(18)
N2 N3 C8 C9 0.5(3)

loop_
_cod_related_entry_id
_cod_related_entry_database
_cod_related_entry_code
1 ChemSpider 791291
